data_2002410
loop_
_publ_author_name
'Mueller-Buschbaum, Hk'
'Boehlke, A'

_publ_section_title
;
Metastabile Oxometallate der Lanthanoidmetalle: Zur Kenntnis von Sr3
Pr4 O9 und Sr3 La2 Sm2 O9. Mit einem Beitrag ueber Sr Pr2 O4
;
_journal_name_full
;
Zeitschrift fuer Anorganische und Allgemeine Chemie
;
_journal_page_first 212
_journal_page_last 218
_journal_paper_doi 10.1002/zaac.19875531025
_journal_volume 553
_journal_year 1987
_chemical_formula_structural 'Sr3 Pr4 O9'
_chemical_formula_sum 'O9 Pr4 Sr3'
_chemical_name_systematic 'Tristrontium tetrapraseodymium oxide'
_space_group_IT_number 9
_symmetry_cell_setting monoclinic
_symmetry_Int_Tables_number 9
_symmetry_space_group_name_Hall 'C -2yc'
_symmetry_space_group_name_H-M 'C 1 c 1'
_cell_angle_alpha 90
_cell_angle_beta 115.61(18)
_cell_angle_gamma 90
_cell_formula_units_Z 4
_cell_length_a 11.468(24)
_cell_length_b 7.262(17)
_cell_length_c 13.218(24)
_cell_volume 992.7
_refine_ls_R_factor_all 0.117
_cod_database_code 2002410

loop_
_symmetry_equiv_pos_as_xyz
x,y,z
x,-y,1/2+z
1/2+x,1/2+y,z
1/2+x,1/2-y,1/2+z

loop_
_atom_site_label
_atom_site_type_symbol
_atom_site_symmetry_multiplicity
_atom_site_Wyckoff_symbol
_atom_site_fract_x
_atom_site_fract_y
_atom_site_fract_z
_atom_site_occupancy
_atom_site_attached_hydrogens
_atom_site_calc_flag
Sr1 Sr2+ 4 a 0.75 0.0881(18) 0. 0.4286 0 d
Sr2 Sr2+ 4 a 0.5719(15) 0.8025(16) 0.2215(16) 0.4286 0 d
Sr3 Sr2+ 4 a 0.8314(21) 0.1283(35) 0.2961(18) 0.4286 0 d
Sr4 Sr2+ 4 a 0.8389(16) 0.3421(16) 0.6738(15) 0.4286 0 d
Sr5 Sr2+ 4 a 0.6239(14) 0.6092(19) 0.8814(11) 0.4286 0 d
Sr6 Sr2+ 4 a 0.9388(16) 0.4424(15) 0.9514(13) 0.4286 0 d
Sr7 Sr2+ 4 a 0.0616(17) 0.8668(29) 0.0904(15) 0.4286 0 d
Pr1 Pr3+ 4 a 0.75 0.0881(18) 0. 0.5714 0 d
Pr2 Pr3+ 4 a 0.5719(15) 0.8025(16) 0.2215(16) 0.5714 0 d
Pr3 Pr3+ 4 a 0.8314(21) 0.1283(35) 0.2961(18) 0.5714 0 d
Pr4 Pr3+ 4 a 0.8389(16) 0.3421(16) 0.6738(15) 0.5714 0 d
Pr5 Pr3+ 4 a 0.6239(14) 0.6092(19) 0.8814(11) 0.5714 0 d
Pr6 Pr3+ 4 a 0.9388(16) 0.4424(15) 0.9514(13) 0.5714 0 d
Pr7 Pr3+ 4 a 0.0616(17) 0.8668(29) 0.0904(15) 0.5714 0 d
O1 O2- 4 a 0.094(15) 0.159(24) 0.054(14) 1. 0 d
O2 O2- 4 a 0.350(15) 0.138(25) 0.586(13) 1. 0 d
O3 O2- 4 a 0.297(16) 0.315(23) 0.325(12) 1. 0 d
O4 O2- 4 a 0.052(16) 0.183(24) 0.400(15) 1. 0 d
O5 O2- 4 a 0.147(12) 0.567(20) 0.137(10) 1. 0 d
O6 O2- 4 a 0.243(14) 0.954(22) 0.272(12) 1. 0 d
O7 O2- 4 a 0.038(15) 0.589(23) 0.332(12) 1. 0 d
O8 O2- 4 a 0.433(20) 0.471(26) 0.202(18) 1. 0 d
O9 O2- 4 a 0.839(18) 0.235(20) 0.483(14) 1. 0 d

loop_
_atom_type_symbol
_atom_type_oxidation_number
Sr2+ 2.000
Pr3+ 3.000
O2- -2.000
